data_4516730
loop_
_publ_author_name
'Neuvonen, Antti J.'
'F\"oldes, Tam\'as'
'Madar\'asz, \'Ad\'am'
'P\'apai, Imre'
'Pihko, Petri M.'

_publ_section_title
;
 Organocatalysts Fold To Generate an Active Site Pocket for the Mannich
 Reaction
;
_journal_issue 5
_journal_name_full 'ACS Catalysis'
_journal_page_first 3284
_journal_paper_doi 10.1021/acscatal.7b00336
_journal_volume 7
_journal_year 2017
_chemical_absolute_configuration rmad
_chemical_formula_moiety 'C37 H38 F9 N5 O2 S, C0.5 H2 N O0.5, 0.5(C2 N)'
_chemical_formula_sum 'C38.5 H40 F9 N6.5 O2.5 S'
_chemical_formula_weight 836.83
_space_group_crystal_system orthorhombic
_space_group_IT_number 20
_space_group_name_Hall 'C 2c 2'
_space_group_name_H-M_alt 'C 2 2 21'
_atom_sites_solution_hydrogens geom
_atom_sites_solution_primary direct
_audit_creation_date 2015-03-20
_audit_creation_method
;
Olex2 1.2
(compiled 2015.01.26 svn.r3150 for OlexSys, GUI svn.r4998)
;
_cell_angle_alpha 90
_cell_angle_beta 90
_cell_angle_gamma 90
_cell_formula_units_Z 8
_cell_length_a 13.08003(13)
_cell_length_b 23.3536(3)
_cell_length_c 26.5956(3)
_cell_measurement_reflns_used 8510
_cell_measurement_temperature 123.01(10)
_cell_measurement_theta_max 73.8690
_cell_measurement_theta_min 3.7640
_cell_volume 8124.05(16)
_computing_cell_refinement
;
CrysAlisPro, Agilent Technologies,
Version 1.171.37.31 (release 14-01-2014 CrysAlis171 .NET)
(compiled Jan 14 2014,18:38:05)
;
_computing_data_collection
;
CrysAlisPro, Agilent Technologies,
Version 1.171.37.31 (release 14-01-2014 CrysAlis171 .NET)
(compiled Jan 14 2014,18:38:05)
;
_computing_data_reduction
;
CrysAlisPro, Agilent Technologies,
Version 1.171.37.31 (release 14-01-2014 CrysAlis171 .NET)
(compiled Jan 14 2014,18:38:05)
;
_computing_molecular_graphics 'Olex2 (Dolomanov et al., 2009)'
_computing_publication_material 'Olex2 (Dolomanov et al., 2009)'
_computing_structure_refinement 'ShelXL (Sheldrick, 2008)'
_computing_structure_solution 'ShelXS (Sheldrick, 2008)'
_diffrn_ambient_environment N~2~
_diffrn_ambient_temperature 123.01(10)
_diffrn_detector 'CCD plate'
_diffrn_detector_area_resol_mean 5.1977
_diffrn_detector_type Atlas
_diffrn_measured_fraction_theta_full 0.995
_diffrn_measured_fraction_theta_max 0.973
_diffrn_measurement_details
;
#__ type_ start__ end____ width___ exp.time_
  1 omega  -48.00   31.00   0.5000    5.0000
omega____ theta____ kappa____ phi______ frames
    -      -41.9013   37.0000   30.0000 158

#__ type_ start__ end____ width___ exp.time_
  2 omega -111.00  -15.00   0.5000    5.0000
omega____ theta____ kappa____ phi______ frames
    -      -41.9013  -19.0000 -150.0000 192

#__ type_ start__ end____ width___ exp.time_
  3 omega   53.00   99.00   0.5000   15.0000
omega____ theta____ kappa____ phi______ frames
    -      106.6601  -45.0000   90.0000 92

#__ type_ start__ end____ width___ exp.time_
  4 omega   94.00  167.00   0.5000   15.0000
omega____ theta____ kappa____ phi______ frames
    -      106.6601  125.0000  120.0000 146

#__ type_ start__ end____ width___ exp.time_
  5 omega   59.00  134.00   0.5000   15.0000
omega____ theta____ kappa____ phi______ frames
    -      106.6601  -77.0000    0.0000 150

#__ type_ start__ end____ width___ exp.time_
  6 omega   33.00   91.00   0.5000   15.0000
omega____ theta____ kappa____ phi______ frames
    -      106.6601  -30.0000    0.0000 116

#__ type_ start__ end____ width___ exp.time_
  7 omega   95.00  166.00   0.5000   15.0000
omega____ theta____ kappa____ phi______ frames
    -      106.6601  125.0000    0.0000 142
;
_diffrn_measurement_device 'four-circle diffractometer'
_diffrn_measurement_device_type 'SuperNova, Dual, Cu at zero, Atlas'
_diffrn_measurement_method '\w scans'
_diffrn_orient_matrix_UB_11 0.0499296000
_diffrn_orient_matrix_UB_12 0.0596933000
_diffrn_orient_matrix_UB_13 0.0024276000
_diffrn_orient_matrix_UB_21 -0.0140038000
_diffrn_orient_matrix_UB_22 0.0006207000
_diffrn_orient_matrix_UB_23 0.0574952000
_diffrn_orient_matrix_UB_31 0.1057628000
_diffrn_orient_matrix_UB_32 -0.0280948000
_diffrn_orient_matrix_UB_33 0.0064808000
_diffrn_radiation_monochromator mirror
_diffrn_radiation_probe x-ray
_diffrn_radiation_type CuK\a
_diffrn_radiation_wavelength 1.54184
_diffrn_reflns_av_R_equivalents 0.0209
_diffrn_reflns_av_unetI/netI 0.0310
_diffrn_reflns_Laue_measured_fraction_full 0.995
_diffrn_reflns_Laue_measured_fraction_max 0.973
_diffrn_reflns_limit_h_max 15
_diffrn_reflns_limit_h_min -9
_diffrn_reflns_limit_k_max 28
_diffrn_reflns_limit_k_min -28
_diffrn_reflns_limit_l_max 32
_diffrn_reflns_limit_l_min -29
_diffrn_reflns_number 12654
_diffrn_reflns_point_group_measured_fraction_full 0.986
_diffrn_reflns_point_group_measured_fraction_max 0.946
_diffrn_reflns_theta_full 67.684
_diffrn_reflns_theta_max 74.074
_diffrn_reflns_theta_min 3.786
_diffrn_source 'sealed X-ray tube'
_diffrn_source_type 'SuperNova (Cu) X-ray Source'
_exptl_absorpt_coefficient_mu 1.460
_exptl_absorpt_correction_T_max 1.00000
_exptl_absorpt_correction_T_min 0.91449
_exptl_absorpt_correction_type multi-scan
_exptl_absorpt_process_details
;
CrysAlisPro, Agilent Technologies,
Version 1.171.37.31 (release 14-01-2014 CrysAlis171 .NET)
(compiled Jan 14 2014,18:38:05)
Empirical absorption correction using spherical harmonics,
 implemented in SCALE3 ABSPACK scaling algorithm.
;
_exptl_crystal_density_diffrn 1.368
_exptl_crystal_description
;
;
_exptl_crystal_F_000 3468
_refine_diff_density_max 0.586
_refine_diff_density_min -0.278
_refine_diff_density_rms 0.046
_refine_ls_abs_structure_details
;
 Flack x determined using 3259 quotients [(I+)-(I-)]/[(I+)+(I-)]
 (Parsons and Flack (2004), Acta Cryst. A60, s61).
;
_refine_ls_abs_structure_Flack 0.002(7)
_refine_ls_extinction_method none
_refine_ls_goodness_of_fit_ref 1.058
_refine_ls_hydrogen_treatment constr
_refine_ls_matrix_type full
_refine_ls_number_parameters 577
_refine_ls_number_reflns 7833
_refine_ls_number_restraints 0
_refine_ls_restrained_S_all 1.058
_refine_ls_R_factor_all 0.0396
_refine_ls_R_factor_gt 0.0384
_refine_ls_shift/su_max 0.000
_refine_ls_shift/su_mean 0.000
_refine_ls_structure_factor_coef Fsqd
_refine_ls_weighting_details
;
 w=1/[\s^2^(Fo^2^)+(0.0653P)^2^+3.8849P]
 where P=(Fo^2^+2Fc^2^)/3
;
_refine_ls_weighting_scheme calc
_refine_ls_wR_factor_gt 0.1060
_refine_ls_wR_factor_ref 0.1074
_reflns_Friedel_coverage 0.781
_reflns_Friedel_fraction_full 0.976
_reflns_Friedel_fraction_max 0.915
_reflns_number_gt 7612
_reflns_number_total 7833
_reflns_threshold_expression 'I > 2\s(I)'
_cod_data_source_file cs7b00336_si_003.cif
_cod_data_source_block ofi-2-065-urea_20140126
_cod_original_cell_volume 8124.07(15)
_cod_original_formula_sum 'C38.50 H40 F9 N6.50 O2.50 S'
_cod_database_code 4516730
_shelxl_version_number 2013-2
_chemical_oxdiff_formula 'C38 H42 F9 N7 O3 S1'
_shelx_space_group_comment
;
The symmetry employed for this shelxl refinement is uniquely defined
by the following loop, which should always be used as a source of
symmetry information in preference to the above space-group names.
They are only intended as comments.
;
_reflns_odcompleteness_completeness 99.55
_reflns_odcompleteness_iscentric 1
_reflns_odcompleteness_theta 66.97
_olex2_refinement_description
;
1. Fixed Uiso
 At 1.2 times of:
  All C(H) groups, All C(H,H) groups, All N(H) groups, All N(H,H) groups
2. Others
 Sof(F19A)=Sof(F25A)=Sof(F40A)=1-FVAR(1)
 Sof(F19)=Sof(F25)=Sof(F40)=FVAR(1)
 Sof(F45A)=Sof(F50A)=Sof(F58A)=1-FVAR(2)
 Sof(F45)=Sof(F50)=Sof(F58)=FVAR(2)
3.a Ternary CH refined with riding coordinates:
 C23(H23), C26(H26), C31(H31), C38(H38)
3.b Secondary CH2 refined with riding coordinates:
 C16(H16A,H16B), C29(H29A,H29B), C35(H35A,H35B), C39(H39A,H39B), C42(H42A,
 H42B), C43(H43A,H43B), C47(H47A,H47B), C49(H49A,H49B), C52(H52A,H52B),
 C55(H55A,H55B)
3.c Aromatic/amide H refined with riding coordinates:
 N4(H4), N6(H6), N7(H7), N9(H9), C14(H14), C21(H21), C27(H27), C32(H32),
 C33(H33), C34(H34), C36(H36), C44(H44), C46(H46), C48(H48)
3.d X=CH2 refined with riding coordinates:
 N53(H53A,H53B)
;
_olex2_submission_special_instructions 'No special instructions were received'

loop_
_space_group_symop_operation_xyz
'x, y, z'
'-x, -y, z+1/2'
'-x, y, -z+1/2'
'x, -y, -z'
'x+1/2, y+1/2, z'
'-x+1/2, -y+1/2, z+1/2'
'-x+1/2, y+1/2, -z+1/2'
'x+1/2, -y+1/2, -z'

loop_
_atom_site_label
_atom_site_type_symbol
_atom_site_fract_x
_atom_site_fract_y
_atom_site_fract_z
_atom_site_U_iso_or_equiv
_atom_site_adp_type
_atom_site_occupancy
_atom_site_site_symmetry_order
_atom_site_calc_flag
_atom_site_refinement_flags_posn
_atom_site_refinement_flags_adp
_atom_site_refinement_flags_occupancy
_atom_site_disorder_assembly
_atom_site_disorder_group
S1 S -0.12949(5) -0.16177(3) -0.24568(2) 0.02276(14) Uani 1 1 d . . . . .
O1 O -0.03285(14) 0.00709(8) -0.13028(7) 0.0248(4) Uani 1 1 d . . . . .
O2 O -0.16584(14) -0.02058(8) -0.29855(7) 0.0235(4) Uani 1 1 d . . . . .
O3 O -0.5000 -0.10182(15) -0.2500 0.0388(7) Uani 1 2 d S T P . .
N4 N -0.30083(18) -0.12589(11) -0.29032(8) 0.0270(5) Uani 1 1 d . . . . .
H4 H -0.3660 -0.1296 -0.2928 0.032 Uiso 1 1 calc R . . . .
C5 C -0.1202(2) 0.03431(11) -0.22861(10) 0.0225(5) Uani 1 1 d . . . . .
N6 N -0.08806(17) -0.01844(9) -0.20920(8) 0.0220(4) Uani 1 1 d . . . . .
H6 H -0.0939 -0.0475 -0.2288 0.026 Uiso 1 1 calc R . . . .
N7 N -0.02838(17) -0.08677(9) -0.15614(8) 0.0219(4) Uani 1 1 d . . . . .
H7 H -0.0289 -0.1072 -0.1830 0.026 Uiso 1 1 calc R . . . .
N8 N -0.37156(19) -0.07673(12) -0.11814(9) 0.0306(5) Uani 1 1 d . . . . .
N9 N -0.31535(18) -0.14240(11) -0.20658(8) 0.0252(5) Uani 1 1 d . . . . .
H9 H -0.3762 -0.1291 -0.2101 0.030 Uiso 1 1 calc R . . . .
C10 C -0.04821(18) -0.02888(11) -0.16222(9) 0.0204(5) Uani 1 1 d . . . . .
C11 C -0.1657(2) 0.03257(12) -0.27656(10) 0.0255(5) Uani 1 1 d . . . . .
F12 F 0.0164(2) -0.30065(9) -0.04372(10) 0.0672(7) Uani 1 1 d . . . . .
F13 F 0.0336(3) -0.29003(10) -0.12256(10) 0.0907(12) Uani 1 1 d . . . . .
C14 C 0.01633(19) -0.17390(11) -0.11621(9) 0.0236(5) Uani 1 1 d . . . . .
H14 H 0.0207 -0.1906 -0.1479 0.028 Uiso 1 1 calc R . . . .
C15 C -0.28358(19) -0.11825(12) -0.38403(10) 0.0230(5) Uani 1 1 d . . . . .
C16 C -0.2220(2) -0.02186(12) -0.38958(9) 0.0250(5) Uani 1 1 d . . . . .
H16A H -0.2560 0.0134 -0.3993 0.030 Uiso 1 1 calc R . . . .
H16B H -0.1493 -0.0182 -0.3960 0.030 Uiso 1 1 calc R . . . .
C17 C -0.0078(2) -0.11554(11) -0.11164(9) 0.0214(5) Uani 1 1 d . . . . .
C18 C -0.5000 -0.0476(2) -0.2500 0.0435(10) Uani 1 2 d S T P . .
F19 F 0.0725(9) -0.0647(10) 0.0402(6) 0.099(6) Uani 0.55(3) 1 d . . . A 1
C20 C -0.2666(2) -0.07291(12) -0.41704(10) 0.0244(5) Uani 1 1 d . . . . .
C21 C -0.0132(2) -0.09090(12) -0.06398(10) 0.0259(5) Uani 1 1 d . . . . .
H21 H -0.0285 -0.0522 -0.0603 0.031 Uiso 1 1 calc R . . . .
C22 C -0.2552(2) -0.14199(10) -0.24690(10) 0.0226(5) Uani 1 1 d . . . . .
C23 C -0.2430(2) -0.03662(12) -0.33384(9) 0.0230(5) Uani 1 1 d . . . . .
H23 H -0.3094 -0.0212 -0.3235 0.028 Uiso 1 1 calc R . . . .
C24 C 0.0045(3) -0.12470(13) -0.02223(10) 0.0323(6) Uani 1 1 d . . . . .
F25 F -0.0859(9) -0.0621(5) 0.0320(3) 0.060(3) Uani 0.55(3) 1 d . . . A 1
C26 C -0.2867(2) -0.16365(13) -0.15669(9) 0.0264(5) Uani 1 1 d . . . . .
H26 H -0.2171 -0.1507 -0.1492 0.032 Uiso 1 1 calc R . . . .
C27 C 0.0277(2) -0.18266(13) -0.02605(11) 0.0336(7) Uani 1 1 d . . . . .
H27 H 0.0389 -0.2047 0.0025 0.040 Uiso 1 1 calc R . . . .
C28 C 0.0597(3) -0.26894(14) -0.07900(11) 0.0341(6) Uani 1 1 d . . . . .
C29 C -0.3241(3) -0.16400(18) -0.06516(11) 0.0415(7) Uani 1 1 d . . . . .
H29A H -0.2553 -0.1507 -0.0581 0.050 Uiso 1 1 calc R . . . .
H29B H -0.3686 -0.1496 -0.0389 0.050 Uiso 1 1 calc R . . . .
C30 C -0.0027(4) -0.09717(15) 0.02899(12) 0.0459(8) Uani 1 1 d . . . . .
C31 C -0.24534(19) -0.10272(12) -0.33274(9) 0.0220(5) Uani 1 1 d . . . . .
H31 H -0.1745 -0.1161 -0.3302 0.026 Uiso 1 1 calc R . . . .
C32 C -0.3473(2) -0.17572(14) -0.45159(12) 0.0351(7) Uani 1 1 d . . . . .
H32 H -0.3748 -0.2098 -0.4635 0.042 Uiso 1 1 calc R . . . .
C33 C -0.3236(2) -0.16982(13) -0.40062(11) 0.0295(6) Uani 1 1 d . . . . .
H33 H -0.3344 -0.1999 -0.3783 0.035 Uiso 1 1 calc R . . . .
C34 C -0.3296(3) -0.13062(15) -0.48446(11) 0.0374(7) Uani 1 1 d . . . . .
H34 H -0.3451 -0.1350 -0.5184 0.045 Uiso 1 1 calc R . . . .
C35 C -0.2879(3) -0.22932(13) -0.15639(11) 0.0346(7) Uani 1 1 d . . . . .
H35A H -0.3560 -0.2427 -0.1648 0.041 Uiso 1 1 calc R . . . .
H35B H -0.2413 -0.2434 -0.1819 0.041 Uiso 1 1 calc R . . . .
C36 C -0.1101(2) 0.08626(12) -0.20397(11) 0.0288(6) Uani 1 1 d . . . . .
H36 H -0.0785 0.0883 -0.1727 0.035 Uiso 1 1 calc R . . . .
C37 C 0.0335(2) -0.20664(13) -0.07370(11) 0.0289(6) Uani 1 1 d . . . . .
C38 C -0.3590(2) -0.13979(14) -0.11609(10) 0.0303(6) Uani 1 1 d . . . . .
H38 H -0.4265 -0.1563 -0.1228 0.036 Uiso 1 1 calc R . . . .
C39 C -0.2771(2) -0.04506(15) -0.10610(13) 0.0385(7) Uani 1 1 d . . . . .
H39A H -0.2227 -0.0576 -0.1283 0.046 Uiso 1 1 calc R . . . .
H39B H -0.2568 -0.0535 -0.0718 0.046 Uiso 1 1 calc R . . . .
F40 F -0.0191(19) -0.1338(5) 0.0660(4) 0.097(5) Uani 0.55(3) 1 d . . . A 1
F41 F 0.1588(2) -0.27855(11) -0.07315(14) 0.0735(8) Uani 1 1 d . . . . .
C42 C -0.2569(3) -0.25357(16) -0.10546(13) 0.0453(8) Uani 1 1 d . . . . .
H42A H -0.1862 -0.2439 -0.0985 0.054 Uiso 1 1 calc R . . . .
H42B H -0.2629 -0.2950 -0.1059 0.054 Uiso 1 1 calc R . . . .
C43 C -0.3782(3) 0.04024(19) -0.07827(16) 0.0547(10) Uani 1 1 d . . . . .
H43A H -0.3912 0.0804 -0.0851 0.066 Uiso 1 1 calc R . . . .
H43B H -0.3586 0.0365 -0.0432 0.066 Uiso 1 1 calc R . . . .
C44 C -0.2892(2) -0.07924(14) -0.46763(10) 0.0314(6) Uani 1 1 d . . . . .
H44 H -0.2775 -0.0494 -0.4900 0.038 Uiso 1 1 calc R . . . .
F45 F -0.0518(7) 0.1959(2) -0.1720(4) 0.076(3) Uani 0.585(19) 1 d . . . B 1
C46 C -0.1947(4) 0.13334(15) -0.27356(14) 0.0523(10) Uani 1 1 d . . . . .
H46 H -0.2203 0.1666 -0.2881 0.063 Uiso 1 1 calc R . . . .
C47 C -0.3256(3) -0.22893(19) -0.06432(13) 0.0493(9) Uani 1 1 d . . . . .
H47A H -0.3951 -0.2423 -0.0693 0.059 Uiso 1 1 calc R . . . .
H47B H -0.3024 -0.2424 -0.0318 0.059 Uiso 1 1 calc R . . . .
C48 C -0.2030(3) 0.08189(14) -0.29865(12) 0.0420(8) Uani 1 1 d . . . . .
H48 H -0.2335 0.0804 -0.3302 0.050 Uiso 1 1 calc R . . . .
C49 C -0.2919(3) 0.01885(16) -0.11185(14) 0.0428(8) Uani 1 1 d . . . . .
H49A H -0.3076 0.0277 -0.1466 0.051 Uiso 1 1 calc R . . . .
H49B H -0.2290 0.0384 -0.1031 0.051 Uiso 1 1 calc R . . . .
F50 F -0.1319(11) 0.2364(3) -0.2287(3) 0.091(5) Uani 0.585(19) 1 d . . . B 1
C51 C -0.1485(3) 0.13550(13) -0.22705(12) 0.0407(8) Uani 1 1 d . . . . .
C52 C -0.4543(3) -0.05835(17) -0.08416(13) 0.0437(8) Uani 1 1 d . . . . .
H52A H -0.4357 -0.0675 -0.0498 0.052 Uiso 1 1 calc R . . . .
H52B H -0.5162 -0.0793 -0.0922 0.052 Uiso 1 1 calc R . . . .
N53 N -0.4502(3) -0.01873(18) -0.21485(14) 0.0654(10) Uani 1 1 d . . . . .
H53A H -0.4174 -0.0368 -0.1917 0.079 Uiso 1 1 calc R . . . .
H53B H -0.4506 0.0181 -0.2151 0.079 Uiso 1 1 calc R . . . .
C54 C -0.1395(5) 0.19154(16) -0.19942(15) 0.0595(12) Uani 1 1 d . . . . .
C55 C -0.4753(3) 0.00530(19) -0.08827(17) 0.0535(10) Uani 1 1 d . . . . .
H55A H -0.5276 0.0160 -0.0642 0.064 Uiso 1 1 calc R . . . .
H55B H -0.5007 0.0140 -0.1217 0.064 Uiso 1 1 calc R . . . .
F58 F -0.2129(10) 0.1999(5) -0.1696(6) 0.134(8) Uani 0.585(19) 1 d . . . B 1
N1 N -0.5000 0.1012(3) -0.2500 0.124(4) Uani 1 2 d S T P . .
C2 C -0.5000 0.1493(3) -0.2500 0.080(2) Uani 1 2 d S T P . .
C1 C -0.5000 0.2051(4) -0.2500 0.167(8) Uani 1 2 d S T P . .
F19A F 0.0559(13) -0.0493(5) 0.0288(5) 0.066(3) Uani 0.45(3) 1 d . . . A 2
F25A F -0.0870(15) -0.0873(18) 0.0429(9) 0.122(9) Uani 0.45(3) 1 d . . . A 2
F40A F 0.049(3) -0.1273(7) 0.0627(6) 0.118(9) Uani 0.45(3) 1 d . . . A 2
F45A F -0.074(2) 0.2235(8) -0.2179(10) 0.166(13) Uani 0.415(19) 1 d . . . B 2
F50A F -0.2243(12) 0.2237(4) -0.2055(6) 0.098(6) Uani 0.415(19) 1 d . . . B 2
F58A F -0.132(2) 0.1867(4) -0.1521(4) 0.121(10) Uani 0.415(19) 1 d . . . B 2

loop_
_atom_site_aniso_label
_atom_site_aniso_U_11
_atom_site_aniso_U_22
_atom_site_aniso_U_33
_atom_site_aniso_U_23
_atom_site_aniso_U_13
_atom_site_aniso_U_12
S1 0.0288(3) 0.0239(3) 0.0156(3) 0.0004(2) -0.0008(2) 0.0010(2)
O1 0.0321(9) 0.0256(9) 0.0168(8) -0.0031(7) -0.0039(7) 0.0011(7)
O2 0.0286(9) 0.0245(9) 0.0175(8) -0.0038(7) -0.0064(7) 0.0027(7)
O3 0.0295(14) 0.0518(19) 0.0349(16) 0.000 0.0002(13) 0.000
N4 0.0216(10) 0.0433(14) 0.0162(10) 0.0047(9) -0.0005(8) -0.0077(9)
C5 0.0266(12) 0.0231(12) 0.0179(11) 0.0008(9) 0.0016(9) 0.0030(10)
N6 0.0300(11) 0.0207(10) 0.0154(10) -0.0021(8) -0.0036(8) 0.0000(8)
N7 0.0304(11) 0.0229(10) 0.0124(10) -0.0001(8) -0.0020(8) 0.0009(8)
N8 0.0254(11) 0.0453(14) 0.0212(11) -0.0047(10) 0.0046(9) -0.0049(10)
N9 0.0244(11) 0.0354(12) 0.0159(10) 0.0020(9) 0.0000(8) -0.0041(9)
C10 0.0203(11) 0.0250(12) 0.0160(11) 0.0013(9) 0.0009(9) 0.0016(9)
C11 0.0328(13) 0.0244(13) 0.0193(12) -0.0022(10) -0.0026(10) 0.0039(10)
F12 0.096(2) 0.0339(10) 0.0719(16) 0.0153(10) 0.0320(15) 0.0009(12)
F13 0.188(4) 0.0352(11) 0.0484(14) -0.0110(10) -0.0429(18) 0.0334(16)
C14 0.0281(13) 0.0273(12) 0.0154(11) 0.0000(9) 0.0005(9) 0.0011(10)
C15 0.0213(12) 0.0317(13) 0.0161(11) 0.0010(10) -0.0001(9) 0.0007(10)
C16 0.0288(13) 0.0303(13) 0.0160(12) 0.0029(10) -0.0031(9) -0.0012(10)
C17 0.0233(11) 0.0260(11) 0.0148(11) 0.0004(9) 0.0004(9) -0.0005(10)
C18 0.035(2) 0.059(3) 0.036(2) 0.000 0.001(2) 0.000
F19 0.047(4) 0.205(14) 0.045(6) -0.070(7) 0.004(4) -0.021(6)
C20 0.0240(11) 0.0297(13) 0.0195(12) 0.0014(10) -0.0007(10) -0.0006(10)
C21 0.0309(14) 0.0292(12) 0.0176(12) -0.0021(10) 0.0002(10) 0.0055(11)
C22 0.0279(12) 0.0232(11) 0.0167(11) 0.0010(10) -0.0018(10) -0.0062(9)
C23 0.0238(11) 0.0308(13) 0.0145(11) -0.0007(10) -0.0041(9) 0.0013(10)
C24 0.0466(16) 0.0353(14) 0.0151(12) 0.0005(11) -0.0002(12) 0.0021(13)
F25 0.062(4) 0.093(5) 0.025(3) -0.023(3) -0.004(3) 0.035(4)
C26 0.0296(13) 0.0343(14) 0.0152(12) 0.0033(11) -0.0008(10) -0.0076(11)
C27 0.0472(17) 0.0368(15) 0.0169(13) 0.0074(11) -0.0027(11) 0.0074(13)
C28 0.0440(17) 0.0319(15) 0.0263(14) 0.0072(12) 0.0006(12) 0.0058(12)
C29 0.0450(17) 0.062(2) 0.0175(13) 0.0075(14) 0.0036(12) -0.0063(16)
C30 0.073(2) 0.0465(18) 0.0185(14) -0.0004(13) -0.0024(16) 0.0087(19)
C31 0.0213(12) 0.0303(13) 0.0144(11) 0.0019(10) -0.0012(9) -0.0021(9)
C32 0.0439(17) 0.0366(16) 0.0249(14) -0.0064(11) -0.0038(12) -0.0063(13)
C33 0.0333(14) 0.0340(15) 0.0212(13) 0.0010(11) -0.0033(10) -0.0048(12)
C34 0.0459(17) 0.0492(19) 0.0170(13) -0.0035(12) -0.0061(11) -0.0063(15)
C35 0.0418(16) 0.0335(15) 0.0284(15) 0.0076(12) -0.0001(12) -0.0102(12)
C36 0.0391(15) 0.0255(13) 0.0218(12) -0.0016(10) -0.0033(11) 0.0020(11)
C37 0.0324(13) 0.0319(15) 0.0225(13) 0.0037(11) -0.0015(11) 0.0029(11)
C38 0.0279(13) 0.0462(16) 0.0169(12) 0.0031(11) 0.0024(11) -0.0083(12)
C39 0.0300(14) 0.0501(19) 0.0354(16) -0.0097(14) 0.0044(12) -0.0066(13)
F40 0.211(15) 0.059(4) 0.020(3) 0.010(2) 0.030(6) 0.015(7)
F41 0.0533(14) 0.0425(12) 0.125(3) 0.0019(14) 0.0060(15) 0.0155(10)
C42 0.0530(19) 0.0446(18) 0.0382(18) 0.0197(15) -0.0029(15) -0.0089(15)
C43 0.051(2) 0.059(2) 0.054(2) -0.0245(19) 0.0086(18) -0.0009(18)
C44 0.0376(15) 0.0395(15) 0.0170(13) 0.0041(11) -0.0020(11) -0.0034(12)
F45 0.110(6) 0.033(2) 0.084(6) -0.018(3) -0.048(4) 0.003(3)
C46 0.090(3) 0.0280(16) 0.0386(18) 0.0000(14) -0.0216(19) 0.0196(17)
C47 0.055(2) 0.065(2) 0.0280(16) 0.0221(16) 0.0018(14) -0.0097(18)
C48 0.065(2) 0.0315(16) 0.0289(15) 0.0005(13) -0.0166(15) 0.0144(15)
C49 0.0361(16) 0.0456(18) 0.0468(19) -0.0126(16) 0.0029(14) -0.0048(13)
F50 0.198(13) 0.024(2) 0.052(3) -0.001(2) -0.035(6) 0.007(4)
C51 0.071(2) 0.0219(14) 0.0294(15) -0.0049(12) -0.0090(15) 0.0102(14)
C52 0.0318(15) 0.066(2) 0.0329(16) -0.0103(16) 0.0091(13) -0.0039(15)
N53 0.088(3) 0.059(2) 0.049(2) -0.0035(16) -0.0312(19) 0.0042(19)
C54 0.109(4) 0.0267(17) 0.043(2) -0.0059(15) -0.019(2) 0.014(2)
C55 0.0377(18) 0.067(2) 0.056(2) -0.0201(19) 0.0152(16) 0.0045(17)
F58 0.153(10) 0.092(8) 0.156(13) -0.096(9) 0.090(10) -0.032(7)
N1 0.100(5) 0.041(3) 0.232(12) 0.000 -0.026(7) 0.000
C2 0.068(4) 0.066(4) 0.107(6) 0.000 -0.008(4) 0.000
C1 0.35(2) 0.056(5) 0.090(7) 0.000 0.042(11) 0.000
F19A 0.113(10) 0.058(6) 0.027(4) -0.020(3) -0.008(4) -0.025(4)
F25A 0.086(8) 0.20(2) 0.075(11) -0.086(13) 0.040(8) -0.028(11)
F40A 0.27(3) 0.071(7) 0.017(5) -0.004(4) -0.032(8) 0.054(12)
F45A 0.19(2) 0.084(12) 0.22(3) -0.089(15) 0.081(17) -0.086(13)
F50A 0.150(12) 0.046(5) 0.098(9) -0.034(6) -0.036(9) 0.052(7)
F58A 0.27(3) 0.037(4) 0.054(5) -0.021(4) -0.067(11) 0.048(10)

loop_
_atom_type_symbol
_atom_type_description
_atom_type_scat_dispersion_real
_atom_type_scat_dispersion_imag
_atom_type_scat_source
C C 0.0181 0.0091 'International Tables Vol C Tables 4.2.6.8 and 6.1.1.4'
H H 0.0000 0.0000 'International Tables Vol C Tables 4.2.6.8 and 6.1.1.4'
F F 0.0727 0.0534 'International Tables Vol C Tables 4.2.6.8 and 6.1.1.4'
N N 0.0311 0.0180 'International Tables Vol C Tables 4.2.6.8 and 6.1.1.4'
O O 0.0492 0.0322 'International Tables Vol C Tables 4.2.6.8 and 6.1.1.4'
S S 0.3331 0.5567 'International Tables Vol C Tables 4.2.6.8 and 6.1.1.4'

loop_
_geom_angle_atom_site_label_1
_geom_angle_atom_site_label_2
_geom_angle_atom_site_label_3
_geom_angle
_geom_angle_site_symmetry_3
C11 O2 C23 121.2(2) .
C22 N4 H4 118.4 .
C22 N4 C31 123.2(2) .
C31 N4 H4 118.4 .
N6 C5 C11 115.8(2) .
C36 C5 N6 124.6(2) .
C36 C5 C11 119.6(2) .
C5 N6 H6 116.4 .
C10 N6 C5 127.2(2) .
C10 N6 H6 116.4 .
C10 N7 H7 116.3 .
C10 N7 C17 127.5(2) .
C17 N7 H7 116.3 .
C39 N8 C38 113.4(2) .
C52 N8 C38 110.4(2) .
C52 N8 C39 109.6(2) .
C22 N9 H9 117.2 .
C22 N9 C26 125.5(2) .
C26 N9 H9 117.2 .
O1 C10 N6 125.2(2) .
O1 C10 N7 124.3(2) .
N6 C10 N7 110.5(2) .
O2 C11 C5 114.4(2) .
O2 C11 C48 124.9(3) .
C48 C11 C5 120.7(3) .
C17 C14 H14 119.9 .
C37 C14 H14 119.9 .
C37 C14 C17 120.1(2) .
C20 C15 C31 109.7(2) .
C33 C15 C20 121.3(2) .
C33 C15 C31 128.8(2) .
H16A C16 H16B 109.2 .
C20 C16 H16A 111.2 .
C20 C16 H16B 111.2 .
C20 C16 C23 102.6(2) .
C23 C16 H16A 111.2 .
C23 C16 H16B 111.2 .
N7 C17 C14 116.1(2) .
N7 C17 C21 124.5(2) .
C21 C17 C14 119.4(2) .
O3 C18 N53 120.6(3) .
O3 C18 N53 120.6(3) 3_454
N53 C18 N53 118.7(5) 3_454
C15 C20 C16 110.8(2) .
C44 C20 C15 119.8(3) .
C44 C20 C16 129.4(3) .
C17 C21 H21 120.4 .
C24 C21 C17 119.1(2) .
C24 C21 H21 120.4 .
N4 C22 S1 121.1(2) .
N9 C22 S1 123.5(2) .
N9 C22 N4 115.4(2) .
O2 C23 C16 116.5(2) .
O2 C23 H23 110.2 .
O2 C23 C31 105.3(2) .
C16 C23 H23 110.2 .
C31 C23 C16 104.2(2) .
C31 C23 H23 110.2 .
C21 C24 C27 122.3(3) .
C21 C24 C30 118.1(3) .
C27 C24 C30 119.6(3) .
N9 C26 H26 108.5 .
N9 C26 C35 109.9(2) .
N9 C26 C38 110.8(2) .
C35 C26 H26 108.5 .
C35 C26 C38 110.6(2) .
C38 C26 H26 108.5 .
C24 C27 H27 120.9 .
C37 C27 C24 118.1(3) .
C37 C27 H27 120.9 .
F12 C28 C37 112.2(3) .
F12 C28 F41 103.9(3) .
F13 C28 F12 107.9(3) .
F13 C28 C37 113.0(3) .
F13 C28 F41 107.2(3) .
F41 C28 C37 112.1(3) .
H29A C29 H29B 107.9 .
C38 C29 H29A 109.2 .
C38 C29 H29B 109.2 .
C47 C29 H29A 109.2 .
C47 C29 H29B 109.2 .
C47 C29 C38 112.1(3) .
F19 C30 C24 114.6(6) .
F19 C30 F25 104.2(9) .
F19 C30 F40 109.6(8) .
F25 C30 C24 110.9(5) .
F40 C30 C24 114.0(6) .
F40 C30 F25 102.5(9) .
F19A C30 C24 108.3(6) .
F25A C30 C24 114.9(9) .
F25A C30 F19A 111.5(16) .
F25A C30 F40A 111.7(11) .
F40A C30 C24 110.6(7) .
F40A C30 F19A 98.6(13) .
N4 C31 C15 116.9(2) .
N4 C31 C23 113.5(2) .
N4 C31 H31 107.5 .
C15 C31 C23 103.4(2) .
C15 C31 H31 107.5 .
C23 C31 H31 107.5 .
C33 C32 H32 120.0 .
C34 C32 H32 120.0 .
C34 C32 C33 120.0(3) .
C15 C33 C32 118.6(3) .
C15 C33 H33 120.7 .
C32 C33 H33 120.7 .
C32 C34 H34 119.4 .
C44 C34 C32 121.1(3) .
C44 C34 H34 119.4 .
C26 C35 H35A 109.2 .
C26 C35 H35B 109.2 .
H35A C35 H35B 107.9 .
C42 C35 C26 111.9(3) .
C42 C35 H35A 109.2 .
C42 C35 H35B 109.2 .
C5 C36 H36 120.7 .
C5 C36 C51 118.6(3) .
C51 C36 H36 120.7 .
C14 C37 C27 121.0(3) .
C14 C37 C28 119.7(3) .
C27 C37 C28 119.3(3) .
N8 C38 C26 113.7(2) .
N8 C38 C29 115.5(3) .
N8 C38 H38 106.5 .
C26 C38 H38 106.5 .
C29 C38 C26 107.6(3) .
C29 C38 H38 106.5 .
N8 C39 H39A 109.3 .
N8 C39 H39B 109.3 .
N8 C39 C49 111.5(3) .
H39A C39 H39B 108.0 .
C49 C39 H39A 109.3 .
C49 C39 H39B 109.3 .
C35 C42 H42A 109.7 .
C35 C42 H42B 109.7 .
C35 C42 C47 109.9(3) .
H42A C42 H42B 108.2 .
C47 C42 H42A 109.7 .
C47 C42 H42B 109.7 .
H43A C43 H43B 108.2 .
C49 C43 H43A 109.7 .
C49 C43 H43B 109.7 .
C49 C43 C55 109.7(3) .
C55 C43 H43A 109.7 .
C55 C43 H43B 109.7 .
C20 C44 H44 120.4 .
C34 C44 C20 119.2(3) .
C34 C44 H44 120.4 .
C48 C46 H46 120.0 .
C51 C46 H46 120.0 .
C51 C46 C48 120.1(3) .
C29 C47 C42 111.0(3) .
C29 C47 H47A 109.4 .
C29 C47 H47B 109.4 .
C42 C47 H47A 109.4 .
C42 C47 H47B 109.4 .
H47A C47 H47B 108.0 .
C11 C48 H48 120.2 .
C46 C48 C11 119.5(3) .
C46 C48 H48 120.2 .
C39 C49 C43 111.0(3) .
C39 C49 H49A 109.4 .
C39 C49 H49B 109.4 .
C43 C49 H49A 109.4 .
C43 C49 H49B 109.4 .
H49A C49 H49B 108.0 .
C36 C51 C54 118.2(3) .
C46 C51 C36 121.5(3) .
C46 C51 C54 120.3(3) .
N8 C52 H52A 109.2 .
N8 C52 H52B 109.2 .
N8 C52 C55 112.0(3) .
H52A C52 H52B 107.9 .
C55 C52 H52A 109.2 .
C55 C52 H52B 109.2 .
C18 N53 H53A 120.0 .
C18 N53 H53B 120.0 .
H53A N53 H53B 120.0 .
F45 C54 C51 113.1(4) .
F50 C54 F45 101.2(6) .
F50 C54 C51 114.3(4) .
F58 C54 F45 106.9(7) .
F58 C54 F50 108.0(8) .
F58 C54 C51 112.5(5) .
F45A C54 C51 112.6(8) .
F45A C54 F50A 100.8(12) .
F45A C54 F58A 113.1(13) .
F50A C54 C51 111.2(5) .
F58A C54 C51 114.4(5) .
F58A C54 F50A 103.5(10) .
C43 C55 H55A 109.4 .
C43 C55 H55B 109.4 .
C52 C55 C43 111.1(3) .
C52 C55 H55A 109.4 .
C52 C55 H55B 109.4 .
H55A C55 H55B 108.0 .
N1 C2 C1 180.0 .

loop_
_geom_bond_atom_site_label_1
_geom_bond_atom_site_label_2
_geom_bond_distance
_geom_bond_site_symmetry_2
S1 C22 1.708(3) .
O1 C10 1.211(3) .
O2 C11 1.372(3) .
O2 C23 1.428(3) .
O3 C18 1.265(6) .
N4 H4 0.8600 .
N4 C22 1.353(4) .
N4 C31 1.446(3) .
C5 N6 1.400(3) .
C5 C11 1.408(4) .
C5 C36 1.385(4) .
N6 H6 0.8600 .
N6 C10 1.376(3) .
N7 H7 0.8600 .
N7 C10 1.386(3) .
N7 C17 1.387(3) .
N8 C38 1.483(4) .
N8 C39 1.475(4) .
N8 C52 1.474(4) .
N9 H9 0.8600 .
N9 C22 1.330(4) .
N9 C26 1.465(3) .
C11 C48 1.382(4) .
F12 C28 1.323(4) .
F13 C28 1.304(4) .
C14 H14 0.9300 .
C14 C17 1.404(4) .
C14 C37 1.383(4) .
C15 C20 1.393(4) .
C15 C31 1.497(3) .
C15 C33 1.385(4) .
C16 H16A 0.9700 .
C16 H16B 0.9700 .
C16 C20 1.515(4) .
C16 C23 1.547(3) .
C17 C21 1.394(3) .
C18 N53 1.325(4) 3_454
C18 N53 1.325(4) .
F19 C30 1.277(12) .
C20 C44 1.385(4) .
C21 H21 0.9300 .
C21 C24 1.382(4) .
C23 H23 0.9800 .
C23 C31 1.544(4) .
C24 C27 1.391(4) .
C24 C30 1.509(4) .
F25 C30 1.365(10) .
C26 H26 0.9800 .
C26 C35 1.534(4) .
C26 C38 1.539(4) .
C27 H27 0.9300 .
C27 C37 1.388(4) .
C28 C37 1.501(4) .
C28 F41 1.325(4) .
C29 H29A 0.9700 .
C29 H29B 0.9700 .
C29 C38 1.537(4) .
C29 C47 1.517(6) .
C30 F40 1.321(9) .
C30 F19A 1.356(12) .
C30 F25A 1.186(19) .
C30 F40A 1.328(14) .
C31 H31 0.9800 .
C32 H32 0.9300 .
C32 C33 1.397(4) .
C32 C34 1.388(5) .
C33 H33 0.9300 .
C34 H34 0.9300 .
C34 C44 1.385(5) .
C35 H35A 0.9700 .
C35 H35B 0.9700 .
C35 C42 1.523(4) .
C36 H36 0.9300 .
C36 C51 1.397(4) .
C38 H38 0.9800 .
C39 H39A 0.9700 .
C39 H39B 0.9700 .
C39 C49 1.513(5) .
C42 H42A 0.9700 .
C42 H42B 0.9700 .
C42 C47 1.528(6) .
C43 H43A 0.9700 .
C43 H43B 0.9700 .
C43 C49 1.523(5) .
C43 C55 1.532(6) .
C44 H44 0.9300 .
F45 C54 1.363(8) .
C46 H46 0.9300 .
C46 C48 1.379(5) .
C46 C51 1.378(5) .
C47 H47A 0.9700 .
C47 H47B 0.9700 .
C48 H48 0.9300 .
C49 H49A 0.9700 .
C49 H49B 0.9700 .
F50 C54 1.309(8) .
C51 C54 1.506(4) .
C52 H52A 0.9700 .
C52 H52B 0.9700 .
C52 C55 1.515(6) .
N53 H53A 0.8600 .
N53 H53B 0.8600 .
C54 F58 1.261(8) .
C54 F45A 1.241(15) .
C54 F50A 1.349(11) .
C54 F58A 1.267(11) .
C55 H55A 0.9700 .
C55 H55B 0.9700 .
N1 C2 1.122(10) .
C2 C1 1.305(12) .

loop_
_geom_torsion_atom_site_label_1
_geom_torsion_atom_site_label_2
_geom_torsion_atom_site_label_3
_geom_torsion_atom_site_label_4
_geom_torsion
O2 C11 C48 C46 -177.3(4)
O2 C23 C31 N4 79.3(3)
O2 C23 C31 C15 -153.12(19)
C5 N6 C10 O1 -1.5(4)
C5 N6 C10 N7 178.1(2)
C5 C11 C48 C46 0.6(6)
C5 C36 C51 C46 -0.6(6)
C5 C36 C51 C54 178.5(4)
N6 C5 C11 O2 -3.9(3)
N6 C5 C11 C48 178.0(3)
N6 C5 C36 C51 -178.0(3)
N7 C17 C21 C24 177.0(3)
N8 C39 C49 C43 58.0(4)
N8 C52 C55 C43 -56.2(4)
N9 C26 C35 C42 179.1(3)
N9 C26 C38 N8 -50.8(3)
N9 C26 C38 C29 179.9(2)
C10 N7 C17 C14 -176.0(2)
C10 N7 C17 C21 6.4(4)
C11 O2 C23 C16 88.2(3)
C11 O2 C23 C31 -157.0(2)
C11 C5 N6 C10 -175.2(2)
C11 C5 C36 C51 1.8(4)
F12 C28 C37 C14 -141.8(3)
F12 C28 C37 C27 38.6(4)
F13 C28 C37 C14 -19.6(4)
F13 C28 C37 C27 160.8(3)
C14 C17 C21 C24 -0.6(4)
C15 C20 C44 C34 0.7(4)
C16 C20 C44 C34 179.6(3)
C16 C23 C31 N4 -157.7(2)
C16 C23 C31 C15 -30.1(2)
C17 N7 C10 O1 13.6(4)
C17 N7 C10 N6 -166.0(2)
C17 C14 C37 C27 -0.2(4)
C17 C14 C37 C28 -179.8(3)
C17 C21 C24 C27 0.1(5)
C17 C21 C24 C30 -179.5(3)
C20 C15 C31 N4 146.9(2)
C20 C15 C31 C23 21.4(3)
C20 C15 C33 C32 -0.2(4)
C20 C16 C23 O2 143.1(2)
C20 C16 C23 C31 27.6(2)
C21 C24 C27 C37 0.4(5)
C21 C24 C30 F19 -74.2(14)
C21 C24 C30 F25 43.4(8)
C21 C24 C30 F40 158.5(12)
C21 C24 C30 F19A -51.0(9)
C21 C24 C30 F25A 74(2)
C21 C24 C30 F40A -158(2)
C22 N4 C31 C15 144.8(3)
C22 N4 C31 C23 -95.0(3)
C22 N9 C26 C35 -76.3(3)
C22 N9 C26 C38 161.1(2)
C23 O2 C11 C5 152.0(2)
C23 O2 C11 C48 -30.1(4)
C23 C16 C20 C15 -15.4(3)
C23 C16 C20 C44 165.6(3)
C24 C27 C37 C14 -0.3(5)
C24 C27 C37 C28 179.3(3)
C26 N9 C22 S1 -5.0(4)
C26 N9 C22 N4 173.4(2)
C26 C35 C42 C47 55.5(4)
C27 C24 C30 F19 106.3(14)
C27 C24 C30 F25 -136.2(7)
C27 C24 C30 F40 -21.1(13)
C27 C24 C30 F19A 129.5(8)
C27 C24 C30 F25A -105(2)
C27 C24 C30 F40A 22(2)
C30 C24 C27 C37 179.9(3)
C31 N4 C22 S1 -24.9(4)
C31 N4 C22 N9 156.6(3)
C31 C15 C20 C16 -3.8(3)
C31 C15 C20 C44 175.3(3)
C31 C15 C33 C32 -175.1(3)
C32 C34 C44 C20 -0.2(5)
C33 C15 C20 C16 -179.6(2)
C33 C15 C20 C44 -0.5(4)
C33 C15 C31 N4 -37.7(4)
C33 C15 C31 C23 -163.2(3)
C33 C32 C34 C44 -0.4(5)
C34 C32 C33 C15 0.7(5)
C35 C26 C38 N8 -173.0(2)
C35 C26 C38 C29 57.8(3)
C35 C42 C47 C29 -55.1(4)
C36 C5 N6 C10 4.6(4)
C36 C5 C11 O2 176.2(2)
C36 C5 C11 C48 -1.8(4)
C36 C51 C54 F45 35.3(8)
C36 C51 C54 F50 150.4(8)
C36 C51 C54 F58 -86.0(12)
C36 C51 C54 F45A 107.1(19)
C36 C51 C54 F50A -140.6(10)
C36 C51 C54 F58A -23.9(17)
C37 C14 C17 N7 -177.1(2)
C37 C14 C17 C21 0.6(4)
C38 N8 C39 C49 176.4(3)
C38 N8 C52 C55 -175.4(3)
C38 C26 C35 C42 -58.2(3)
C38 C29 C47 C42 58.5(4)
C39 N8 C38 C26 -66.1(3)
C39 N8 C38 C29 59.0(3)
C39 N8 C52 C55 58.9(4)
F41 C28 C37 C14 101.6(3)
F41 C28 C37 C27 -77.9(4)
C46 C51 C54 F45 -145.5(7)
C46 C51 C54 F50 -30.4(10)
C46 C51 C54 F58 93.2(12)
C46 C51 C54 F45A -73.7(19)
C46 C51 C54 F50A 38.6(12)
C46 C51 C54 F58A 155.3(16)
C47 C29 C38 N8 173.0(3)
C47 C29 C38 C26 -58.8(3)
C48 C46 C51 C36 -0.6(7)
C48 C46 C51 C54 -179.8(5)
C49 C43 C55 C52 52.5(5)
C51 C46 C48 C11 0.7(7)
C52 N8 C38 C26 170.4(2)
C52 N8 C38 C29 -64.4(3)
C52 N8 C39 C49 -59.7(4)
C55 C43 C49 C39 -53.5(5)
